data_7060384
loop_
_publ_author_name
'Mondal, Rajarshi'
'Braun, Jason D.'
'Lozada, Issiah B.'
'Nickel, Rachel'
'van Lierop, Johan'
'Herbert, David E.'

_publ_section_title
;
 Group VIII coordination complexes of bidentate P^N ligands bearing
 \p-extended quinoline or phenanthridine N-heterocycles
;
_journal_issue 9
_journal_name_full 'New Journal of Chemistry'
_journal_page_first 4427
_journal_page_last 4436
_journal_paper_doi 10.1039/D1NJ00254F
_journal_volume 45
_journal_year 2021
_chemical_formula_sum 'C26 H20 Br2 Fe N P'
_chemical_formula_weight 593.07
_space_group_crystal_system triclinic
_space_group_IT_number 2
_space_group_name_Hall '-P 1'
_space_group_name_H-M_alt 'P -1'
_atom_sites_solution_hydrogens geom
_audit_creation_method SHELXL-2014/7
_audit_update_record
;
2021-01-05 deposited with the CCDC.	2021-02-09 downloaded from the CCDC.
;
_cell_angle_alpha 81.7680(10)
_cell_angle_beta 86.7250(10)
_cell_angle_gamma 77.7680(10)
_cell_formula_units_Z 2
_cell_length_a 9.8976(2)
_cell_length_b 10.5112(2)
_cell_length_c 11.5804(3)
_cell_measurement_reflns_used 9811
_cell_measurement_temperature 150(2)
_cell_measurement_theta_max 30.53
_cell_measurement_theta_min 2.79
_cell_volume 1164.84(4)
_computing_cell_refinement 'Bruker SAINT'
_computing_data_collection 'Bruker APEX3'
_computing_data_reduction 'Bruker SAINT'
_computing_molecular_graphics 'Bruker SHELXTL'
_computing_publication_material 'Bruker SHELXTL'
_computing_structure_refinement 'SHELXL-2014/7 (Sheldrick, 2014)'
_computing_structure_solution 'SHELXS-97 (Sheldrick 2008)'
_diffrn_ambient_temperature 150(2)
_diffrn_measured_fraction_theta_full 0.999
_diffrn_measured_fraction_theta_max 0.999
_diffrn_measurement_device_type 'Bruker D8 QUEST ECO CMOS'
_diffrn_measurement_method '\f and \w scans'
_diffrn_radiation.monochromator 'TRIUMPH curved--crystal'

_diffrn_radiation_type MoK\a
_diffrn_radiation_wavelength 0.71073
_diffrn_reflns_av_R_equivalents 0.0487
_diffrn_reflns_av_unetI/netI 0.0341
_diffrn_reflns_Laue_measured_fraction_full 0.999
_diffrn_reflns_Laue_measured_fraction_max 0.999
_diffrn_reflns_limit_h_max 14
_diffrn_reflns_limit_h_min -14
_diffrn_reflns_limit_k_max 15
_diffrn_reflns_limit_k_min -15
_diffrn_reflns_limit_l_max 16
_diffrn_reflns_limit_l_min -16
_diffrn_reflns_number 44982
_diffrn_reflns_point_group_measured_fraction_full 0.999
_diffrn_reflns_point_group_measured_fraction_max 0.999
_diffrn_reflns.reduction_process narrow--frame

_diffrn_reflns_theta_full 25.242
_diffrn_reflns_theta_max 30.553
_diffrn_reflns_theta_min 2.719
_diffrn_source 'fine--focus tube'
_exptl_absorpt_coefficient_mu 4.160
_exptl_absorpt_correction_T_max 0.7461
_exptl_absorpt_correction_T_min 0.5987
_exptl_absorpt_correction_type multi-scan
_exptl_absorpt_process_details SADABS-2014/5
_exptl_crystal_colour yellow
_exptl_crystal_density_diffrn 1.691
_exptl_crystal_description block
_exptl_crystal_F_000 588
_exptl_crystal_size_max 0.250
_exptl_crystal_size_mid 0.160
_exptl_crystal_size_min 0.060
_refine_diff_density_max 1.081
_refine_diff_density_min -0.771
_refine_diff_density_rms 0.087
_refine_ls_extinction_method none
_refine_ls_goodness_of_fit_ref 1.035
_refine_ls_hydrogen_treatment constr
_refine_ls_matrix_type full
_refine_ls_number_parameters 281
_refine_ls_number_reflns 7128
_refine_ls_number_restraints 0
_refine_ls_restrained_S_all 1.035
_refine_ls_R_factor_all 0.0537
_refine_ls_R_factor_gt 0.0338
_refine_ls_shift/su_max 0.003
_refine_ls_shift/su_mean 0.000
_refine_ls_structure_factor_coef Fsqd
_refine_ls_weighting_details 'w=1/[\s^2^(Fo^2^)+(0.0248P)^2^+0.9854P] where P=(Fo^2^+2Fc^2^)/3'
_refine_ls_weighting_scheme calc
_refine_ls_wR_factor_gt 0.0636
_refine_ls_wR_factor_ref 0.0695
_reflns_Friedel_coverage 0.000
_reflns_number_gt 5547
_reflns_number_total 7128
_reflns_threshold_expression 'I > 2\s(I)'
_cod_data_source_file d1nj00254f2.cif
_cod_data_source_block deh048_raj_sad
_cod_depositor_comments 'Adding full bibliography for 7060382--7060389.cif.'
_cod_database_code 7060384
_shelx_shelxl_version_number 2014/7
_shelx_space_group_comment
; 
The symmetry employed for this shelxl refinement is uniquely defined 
by the following loop, which should always be used as a source of 
symmetry information in preference to the above space-group names. 
They are only intended as comments. 
;
_shelx_estimated_absorpt_t_min 0.423
_shelx_estimated_absorpt_t_max 0.788

loop_
_space_group_symop_operation_xyz
'x, y, z'
'-x, -y, -z'

loop_
_atom_site_label
_atom_site_type_symbol
_atom_site_fract_x
_atom_site_fract_y
_atom_site_fract_z
_atom_site_U_iso_or_equiv
_atom_site_adp_type
_atom_site_occupancy
_atom_site_site_symmetry_order
_atom_site_calc_flag
_atom_site_refinement_flags_posn
_atom_site_refinement_flags_adp
_atom_site_refinement_flags_occupancy
_atom_site_disorder_assembly
_atom_site_disorder_group
Br1 Br 1.04968(3) 0.31615(3) 0.41998(2) 0.03904(8) Uani 1 1 d . . . . .
Br2 Br 1.02351(2) -0.01876(2) 0.28090(2) 0.02926(6) Uani 1 1 d . . . . .
C1 C 0.7206(2) 0.0908(2) 0.49739(17) 0.0173(4) Uani 1 1 d . . . . .
H1 H 0.7984 0.0204 0.5106 0.021 Uiso 1 1 calc R U . . .
C2 C 0.5997(2) 0.0850(2) 0.56900(17) 0.0170(4) Uani 1 1 d . . . . .
C3 C 0.5952(2) -0.0258(2) 0.65245(18) 0.0212(4) Uani 1 1 d . . . . .
H3 H 0.6734 -0.0962 0.6622 0.025 Uiso 1 1 calc R U . . .
C4 C 0.4771(2) -0.0314(2) 0.71974(18) 0.0233(4) Uani 1 1 d . . . . .
H4 H 0.4732 -0.1059 0.7759 0.028 Uiso 1 1 calc R U . . .
C5 C 0.3625(2) 0.0731(2) 0.70523(19) 0.0246(5) Uani 1 1 d . . . . .
H5 H 0.2810 0.0683 0.7517 0.030 Uiso 1 1 calc R U . . .
C6 C 0.3657(2) 0.1828(2) 0.62472(18) 0.0214(4) Uani 1 1 d . . . . .
H6 H 0.2871 0.2529 0.6168 0.026 Uiso 1 1 calc R U . . .
C7 C 0.4853(2) 0.19134(19) 0.55410(17) 0.0169(4) Uani 1 1 d . . . . .
C8 C 0.49565(19) 0.29926(19) 0.46331(17) 0.0153(4) Uani 1 1 d . . . . .
C9 C 0.61737(19) 0.29108(19) 0.39283(17) 0.0145(4) Uani 1 1 d . . . . .
C10 C 0.62582(19) 0.38724(19) 0.29543(17) 0.0153(4) Uani 1 1 d . . . . .
C11 C 0.5178(2) 0.49519(19) 0.27583(18) 0.0184(4) Uani 1 1 d . . . . .
H11 H 0.5251 0.5617 0.2124 0.022 Uiso 1 1 calc R U . . .
C12 C 0.3973(2) 0.5084(2) 0.34806(18) 0.0186(4) Uani 1 1 d . . . . .
C13 C 0.3876(2) 0.4103(2) 0.43885(18) 0.0178(4) Uani 1 1 d . . . . .
H13 H 0.3057 0.4175 0.4865 0.021 Uiso 1 1 calc R U . . .
C14 C 0.2794(2) 0.6247(2) 0.3222(2) 0.0253(5) Uani 1 1 d . . . . .
H14A H 0.2156 0.6306 0.3901 0.038 Uiso 1 1 calc R U . . .
H14B H 0.2302 0.6137 0.2545 0.038 Uiso 1 1 calc R U . . .
H14C H 0.3159 0.7053 0.3054 0.038 Uiso 1 1 calc R U . . .
C15 C 0.8034(2) 0.4981(2) 0.1129(2) 0.0206(4) Uani 1 1 d . . . . .
C16 C 0.8466(2) 0.5869(2) 0.1735(2) 0.0302(5) Uani 1 1 d . . . . .
H16 H 0.8503 0.5718 0.2562 0.036 Uiso 1 1 calc R U . . .
C17 C 0.8844(3) 0.6990(2) 0.1110(3) 0.0429(7) Uani 1 1 d . . . . .
H17 H 0.9127 0.7608 0.1517 0.051 Uiso 1 1 calc R U . . .
C18 C 0.8808(3) 0.7202(2) -0.0090(3) 0.0449(8) Uani 1 1 d . . . . .
H18 H 0.9061 0.7967 -0.0504 0.054 Uiso 1 1 calc R U . . .
C19 C 0.8409(3) 0.6315(2) -0.0694(3) 0.0387(7) Uani 1 1 d . . . . .
H19 H 0.8397 0.6463 -0.1522 0.046 Uiso 1 1 calc R U . . .
C20 C 0.8020(2) 0.5200(2) -0.0088(2) 0.0274(5) Uani 1 1 d . . . . .
H20 H 0.7744 0.4586 -0.0505 0.033 Uiso 1 1 calc R U . . .
C21 C 0.6957(2) 0.26757(19) 0.08864(17) 0.0158(4) Uani 1 1 d . . . . .
C22 C 0.5586(2) 0.3085(2) 0.05416(18) 0.0197(4) Uani 1 1 d . . . . .
H22 H 0.5008 0.3822 0.0829 0.024 Uiso 1 1 calc R U . . .
C23 C 0.5069(2) 0.2415(2) -0.02209(19) 0.0237(4) Uani 1 1 d . . . . .
H23 H 0.4134 0.2692 -0.0449 0.028 Uiso 1 1 calc R U . . .
C24 C 0.5900(3) 0.1348(2) -0.0651(2) 0.0292(5) Uani 1 1 d . . . . .
H24 H 0.5537 0.0890 -0.1169 0.035 Uiso 1 1 calc R U . . .
C25 C 0.7256(3) 0.0951(2) -0.0326(2) 0.0322(5) Uani 1 1 d . . . . .
H25 H 0.7833 0.0227 -0.0634 0.039 Uiso 1 1 calc R U . . .
C26 C 0.7790(2) 0.1601(2) 0.04506(19) 0.0236(4) Uani 1 1 d . . . . .
H26 H 0.8722 0.1310 0.0683 0.028 Uiso 1 1 calc R U . . .
Fe1 Fe 0.92358(3) 0.19368(3) 0.32830(3) 0.01841(7) Uani 1 1 d . . . . .
N1 N 0.73132(16) 0.18703(16) 0.41448(14) 0.0160(3) Uani 1 1 d . . . . .
P1 P 0.76993(5) 0.34590(5) 0.19310(4) 0.01506(10) Uani 1 1 d . . . . .

loop_
_atom_site_aniso_label
_atom_site_aniso_U_11
_atom_site_aniso_U_22
_atom_site_aniso_U_33
_atom_site_aniso_U_23
_atom_site_aniso_U_13
_atom_site_aniso_U_12
Br1 0.03395(14) 0.05099(17) 0.04018(15) -0.00881(12) -0.00936(11) -0.02265(12)
Br2 0.02412(12) 0.02724(12) 0.03340(13) -0.00749(10) -0.00434(9) 0.00465(9)
C1 0.0168(9) 0.0186(10) 0.0166(9) -0.0031(8) -0.0027(7) -0.0026(7)
C2 0.0200(10) 0.0194(10) 0.0142(9) -0.0029(8) -0.0026(7) -0.0087(8)
C3 0.0256(11) 0.0205(10) 0.0190(10) -0.0015(8) -0.0057(8) -0.0076(8)
C4 0.0320(12) 0.0260(11) 0.0162(10) -0.0011(8) -0.0018(9) -0.0166(9)
C5 0.0268(11) 0.0348(12) 0.0168(10) -0.0060(9) 0.0050(8) -0.0160(9)
C6 0.0194(10) 0.0264(11) 0.0194(10) -0.0045(8) 0.0044(8) -0.0076(8)
C7 0.0184(9) 0.0203(10) 0.0145(9) -0.0047(8) -0.0007(7) -0.0081(8)
C8 0.0155(9) 0.0182(9) 0.0143(9) -0.0049(7) -0.0005(7) -0.0063(7)
C9 0.0138(9) 0.0159(9) 0.0150(9) -0.0044(7) -0.0014(7) -0.0043(7)
C10 0.0149(9) 0.0164(9) 0.0155(9) -0.0042(7) 0.0014(7) -0.0042(7)
C11 0.0211(10) 0.0169(9) 0.0172(10) -0.0015(8) -0.0003(8) -0.0047(8)
C12 0.0162(9) 0.0185(10) 0.0219(10) -0.0074(8) -0.0008(8) -0.0020(7)
C13 0.0143(9) 0.0213(10) 0.0192(10) -0.0069(8) 0.0021(7) -0.0048(7)
C14 0.0226(11) 0.0232(11) 0.0275(12) -0.0042(9) -0.0002(9) 0.0013(8)
C15 0.0152(9) 0.0154(9) 0.0297(11) -0.0009(8) 0.0074(8) -0.0030(7)
C16 0.0231(11) 0.0219(11) 0.0470(15) -0.0104(10) 0.0081(10) -0.0066(9)
C17 0.0251(12) 0.0197(12) 0.086(2) -0.0172(13) 0.0153(13) -0.0075(10)
C18 0.0278(13) 0.0218(12) 0.076(2) 0.0091(13) 0.0242(13) -0.0010(10)
C19 0.0310(13) 0.0269(13) 0.0479(16) 0.0104(12) 0.0185(12) 0.0015(10)
C20 0.0253(11) 0.0224(11) 0.0305(12) 0.0022(9) 0.0097(9) -0.0027(9)
C21 0.0177(9) 0.0156(9) 0.0138(9) 0.0002(7) 0.0014(7) -0.0044(7)
C22 0.0202(10) 0.0197(10) 0.0187(10) -0.0018(8) -0.0006(8) -0.0033(8)
C23 0.0238(11) 0.0275(11) 0.0205(11) -0.0009(9) -0.0044(8) -0.0069(9)
C24 0.0403(14) 0.0279(12) 0.0227(11) -0.0086(9) -0.0059(10) -0.0095(10)
C25 0.0383(14) 0.0288(12) 0.0297(13) -0.0154(10) -0.0012(10) 0.0004(10)
C26 0.0221(10) 0.0244(11) 0.0230(11) -0.0066(9) 0.0004(8) 0.0000(8)
Fe1 0.01232(13) 0.02225(15) 0.02038(15) -0.00246(12) -0.00064(11) -0.00317(11)
N1 0.0146(8) 0.0174(8) 0.0168(8) -0.0040(6) -0.0017(6) -0.0036(6)
P1 0.0141(2) 0.0148(2) 0.0162(2) -0.00235(19) 0.00196(18) -0.00351(18)

loop_
_atom_type_symbol
_atom_type_description
_atom_type_scat_dispersion_real
_atom_type_scat_dispersion_imag
_atom_type_scat_source
C C 0.0033 0.0016 'International Tables Vol C Tables 4.2.6.8 and 6.1.1.4'
H H 0.0000 0.0000 'International Tables Vol C Tables 4.2.6.8 and 6.1.1.4'
N N 0.0061 0.0033 'International Tables Vol C Tables 4.2.6.8 and 6.1.1.4'
P P 0.1023 0.0942 'International Tables Vol C Tables 4.2.6.8 and 6.1.1.4'
Fe Fe 0.3463 0.8444 'International Tables Vol C Tables 4.2.6.8 and 6.1.1.4'
Br Br -0.2901 2.4595 'International Tables Vol C Tables 4.2.6.8 and 6.1.1.4'

loop_
_geom_angle_atom_site_label_1
_geom_angle_atom_site_label_2
_geom_angle_atom_site_label_3
_geom_angle
_geom_angle_site_symmetry_1
_geom_angle_site_symmetry_3
_geom_angle_publ_flag
N1 C1 C2 124.05(19) . . ?
N1 C1 H1 118.0 . . ?
C2 C1 H1 118.0 . . ?
C3 C2 C7 121.11(19) . . ?
C3 C2 C1 120.12(19) . . ?
C7 C2 C1 118.77(18) . . ?
C4 C3 C2 119.6(2) . . ?
C4 C3 H3 120.2 . . ?
C2 C3 H3 120.2 . . ?
C3 C4 C5 119.8(2) . . ?
C3 C4 H4 120.1 . . ?
C5 C4 H4 120.1 . . ?
C6 C5 C4 121.3(2) . . ?
C6 C5 H5 119.4 . . ?
C4 C5 H5 119.4 . . ?
C5 C6 C7 120.2(2) . . ?
C5 C6 H6 119.9 . . ?
C7 C6 H6 119.9 . . ?
C2 C7 C6 117.90(18) . . ?
C2 C7 C8 117.92(17) . . ?
C6 C7 C8 124.10(19) . . ?
C9 C8 C13 118.23(18) . . ?
C9 C8 C7 118.49(18) . . ?
C13 C8 C7 123.24(18) . . ?
N1 C9 C8 121.69(17) . . ?
N1 C9 C10 118.02(17) . . ?
C8 C9 C10 120.27(18) . . ?
C11 C10 C9 119.20(18) . . ?
C11 C10 P1 124.54(15) . . ?
C9 C10 P1 115.66(14) . . ?
C10 C11 C12 121.45(19) . . ?
C10 C11 H11 119.3 . . ?
C12 C11 H11 119.3 . . ?
C13 C12 C11 118.57(18) . . ?
C13 C12 C14 121.09(19) . . ?
C11 C12 C14 120.28(19) . . ?
C12 C13 C8 122.09(18) . . ?
C12 C13 H13 119.0 . . ?
C8 C13 H13 119.0 . . ?
C12 C14 H14A 109.5 . . ?
C12 C14 H14B 109.5 . . ?
H14A C14 H14B 109.5 . . ?
C12 C14 H14C 109.5 . . ?
H14A C14 H14C 109.5 . . ?
H14B C14 H14C 109.5 . . ?
C16 C15 C20 119.7(2) . . ?
C16 C15 P1 118.88(18) . . ?
C20 C15 P1 121.02(17) . . ?
C15 C16 C17 119.2(3) . . ?
C15 C16 H16 120.4 . . ?
C17 C16 H16 120.4 . . ?
C18 C17 C16 120.4(3) . . ?
C18 C17 H17 119.8 . . ?
C16 C17 H17 119.8 . . ?
C19 C18 C17 120.6(2) . . ?
C19 C18 H18 119.7 . . ?
C17 C18 H18 119.7 . . ?
C18 C19 C20 119.8(3) . . ?
C18 C19 H19 120.1 . . ?
C20 C19 H19 120.1 . . ?
C19 C20 C15 120.2(2) . . ?
C19 C20 H20 119.9 . . ?
C15 C20 H20 119.9 . . ?
C26 C21 C22 119.27(19) . . ?
C26 C21 P1 117.92(15) . . ?
C22 C21 P1 122.77(15) . . ?
C23 C22 C21 119.9(2) . . ?
C23 C22 H22 120.0 . . ?
C21 C22 H22 120.0 . . ?
C24 C23 C22 120.5(2) . . ?
C24 C23 H23 119.7 . . ?
C22 C23 H23 119.7 . . ?
C25 C24 C23 119.8(2) . . ?
C25 C24 H24 120.1 . . ?
C23 C24 H24 120.1 . . ?
C24 C25 C26 120.5(2) . . ?
C24 C25 H25 119.8 . . ?
C26 C25 H25 119.8 . . ?
C21 C26 C25 119.9(2) . . ?
C21 C26 H26 120.0 . . ?
C25 C26 H26 120.0 . . ?
N1 Fe1 Br1 111.39(5) . . ?
N1 Fe1 Br2 108.51(5) . . ?
Br1 Fe1 Br2 122.002(15) . . ?
N1 Fe1 P1 79.54(5) . . ?
Br1 Fe1 P1 107.773(18) . . ?
Br2 Fe1 P1 119.570(18) . . ?
C1 N1 C9 118.86(17) . . ?
C1 N1 Fe1 119.91(13) . . ?
C9 N1 Fe1 120.92(13) . . ?
C15 P1 C10 107.97(9) . . ?
C15 P1 C21 105.68(10) . . ?
C10 P1 C21 102.66(9) . . ?
C15 P1 Fe1 126.10(7) . . ?
C10 P1 Fe1 97.62(7) . . ?
C21 P1 Fe1 113.93(7) . . ?

loop_
_geom_bond_atom_site_label_1
_geom_bond_atom_site_label_2
_geom_bond_distance
_geom_bond_site_symmetry_2
_geom_bond_publ_flag
Br1 Fe1 2.3592(4) . ?
Br2 Fe1 2.3704(4) . ?
C1 N1 1.309(3) . ?
C1 C2 1.424(3) . ?
C1 H1 0.9500 . ?
C2 C3 1.409(3) . ?
C2 C7 1.411(3) . ?
C3 C4 1.375(3) . ?
C3 H3 0.9500 . ?
C4 C5 1.400(3) . ?
C4 H4 0.9500 . ?
C5 C6 1.380(3) . ?
C5 H5 0.9500 . ?
C6 C7 1.412(3) . ?
C6 H6 0.9500 . ?
C7 C8 1.448(3) . ?
C8 C9 1.410(3) . ?
C8 C13 1.413(3) . ?
C9 N1 1.401(2) . ?
C9 C10 1.414(3) . ?
C10 C11 1.386(3) . ?
C10 P1 1.822(2) . ?
C11 C12 1.411(3) . ?
C11 H11 0.9500 . ?
C12 C13 1.378(3) . ?
C12 C14 1.508(3) . ?
C13 H13 0.9500 . ?
C14 H14A 0.9800 . ?
C14 H14B 0.9800 . ?
C14 H14C 0.9800 . ?
C15 C16 1.392(3) . ?
C15 C20 1.395(3) . ?
C15 P1 1.815(2) . ?
C16 C17 1.401(3) . ?
C16 H16 0.9500 . ?
C17 C18 1.376(5) . ?
C17 H17 0.9500 . ?
C18 C19 1.374(4) . ?
C18 H18 0.9500 . ?
C19 C20 1.393(3) . ?
C19 H19 0.9500 . ?
C20 H20 0.9500 . ?
C21 C26 1.390(3) . ?
C21 C22 1.397(3) . ?
C21 P1 1.823(2) . ?
C22 C23 1.386(3) . ?
C22 H22 0.9500 . ?
C23 C24 1.380(3) . ?
C23 H23 0.9500 . ?
C24 C25 1.376(3) . ?
C24 H24 0.9500 . ?
C25 C26 1.392(3) . ?
C25 H25 0.9500 . ?
C26 H26 0.9500 . ?
Fe1 N1 2.1075(16) . ?
Fe1 P1 2.4183(6) . ?
